data_9001905
loop_
_publ_author_name
'Giester, G.'
'Ni, Y.'
'Jarosch, D.'
'Hughes, J. M.'
'Ronsbo, J. G.'
'Yang, Z.'
'Zemann, J.'

_publ_section_title
;
 Cordylite-(Ce): A crystal chemical investigation of material from four
 localities, including type material
 Sample: from Narssarssuk, Greenland, determined by the Miami group,
 refinement based on F
;
_journal_name_full 'American Mineralogist'
_journal_page_first 178
_journal_page_last 184
_journal_volume 83
_journal_year 1998
_chemical_formula_sum 'C4 Ba Ce2 F Na O12'
_chemical_name_mineral Cordylite-(Ce)
_space_group_IT_number 194
_symmetry_space_group_name_Hall '-P 6c 2c'
_symmetry_space_group_name_H-M 'P 63/m m c'
_cell_angle_alpha 90
_cell_angle_beta 90
_cell_angle_gamma 120
_cell_length_a 5.09155
_cell_length_b 5.09155
_cell_length_c 23.070
_cell_formula_units_Z 2
_cell_volume 517.939
_database_code_amcsd 0001965
_exptl_crystal_density_diffrn 4.486
_cod_original_formula_sum 'Ba Ce2 Na F C4 O12'
_cod_database_code 9001905

loop_
_space_group_symop_operation_xyz
x,y,z
-x,-x+y,1/2+z
x,x-y,1/2-z
-x+y,-x,1/2-z
x-y,x,1/2+z
-y,-x,z
y,x,-z
y,-x+y,-z
-y,x-y,z
x-y,-y,1/2+z
-x+y,y,1/2-z
x,y,1/2-z
-x,-y,1/2+z
x,x-y,z
-x,-x+y,-z
x-y,x,-z
-x+y,-x,z
y,x,1/2+z
-y,-x,1/2-z
-y,x-y,1/2-z
y,-x+y,1/2+z
-x+y,y,z
x-y,-y,-z
-x,-y,-z

loop_
_atom_site_label
_atom_site_fract_x
_atom_site_fract_y
_atom_site_fract_z
_atom_site_U_iso_or_equiv
Ba 0.00000 0.00000 0.00000 0.02400
Ce 0.33333 0.66667 0.35351 0.00930
Na 0.33333 0.66667 0.75000 0.02000
F 0.33333 0.66667 0.25000 0.02700
C1 0.00000 0.00000 0.68020 0.01200
C2 0.66667 0.33333 0.43260 0.01100
O1 0.14480 0.28960 0.67610 0.01400
O2 0.52100 0.04200 0.43500 0.01900

loop_
_cod_related_entry_id
_cod_related_entry_database
_cod_related_entry_code
1 AMCSD 0001965
